data_1506990
loop_
_publ_author_name
'Yamazaki, Daisuke'
'Nishinaga, Tohru'
'Komatsu, Koichi'

_publ_section_title
;
 Radical cation of dibenzothiophene fully annelated with
 bicyclo[2.2.2]octene units: X-ray crystal structure and electronic
 properties.
;
_journal_issue 23
_journal_name_full 'Organic letters'
_journal_page_first 4179
_journal_page_last 4182
_journal_paper_doi 10.1021/ol0483605
_journal_volume 6
_journal_year 2004
_chemical_formula_sum 'C38 H44 Cl10 S Sb'
_chemical_formula_weight 1009.04
_chemical_name_systematic
; 
 ? 
;
_space_group_IT_number 56
_symmetry_cell_setting orthorhombic
_symmetry_space_group_name_Hall '-P 2ab 2ac'
_symmetry_space_group_name_H-M 'P c c n'
_atom_sites_solution_hydrogens geom
_atom_sites_solution_primary direct
_atom_sites_solution_secondary difmap
_audit_creation_date ' Aug 12 2004 '
_audit_creation_method SHELXL-97
_cell_angle_alpha 90.000(5)
_cell_angle_beta 90.000(5)
_cell_angle_gamma 90.000(5)
_cell_formula_units_Z 4
_cell_length_a 22.182(5)
_cell_length_b 9.474(5)
_cell_length_c 19.654(5)
_cell_measurement_temperature 100(2)
_cell_volume 4130(3)
_computing_cell_refinement 'Bruker SMART'
_computing_data_collection 'Bruker SMART'
_computing_data_reduction 'Bruker SHELXTL'
_computing_molecular_graphics 'Bruker SHELXTL'
_computing_publication_material 'Bruker SHELXTL'
_computing_structure_refinement 'SHELXL-97 (Sheldrick, 1997)'
_computing_structure_solution 'SHELXS-97 (Sheldrick, 1990)'
_diffrn_ambient_temperature 100(2)
_diffrn_measured_fraction_theta_full 0.998
_diffrn_measured_fraction_theta_max 0.998
_diffrn_measurement_device_type 'CCD area detector'
_diffrn_measurement_method 'phi and omega scans'
_diffrn_radiation_monochromator graphite
_diffrn_radiation_source 'fine-focus sealed tube'
_diffrn_radiation_type MoK\a
_diffrn_radiation_wavelength 0.71069
_diffrn_reflns_av_R_equivalents 0.0919
_diffrn_reflns_av_sigmaI/netI 0.0965
_diffrn_reflns_limit_h_max 18
_diffrn_reflns_limit_h_min -26
_diffrn_reflns_limit_k_max 11
_diffrn_reflns_limit_k_min -10
_diffrn_reflns_limit_l_max 23
_diffrn_reflns_limit_l_min -23
_diffrn_reflns_number 20208
_diffrn_reflns_theta_full 25.00
_diffrn_reflns_theta_max 25.00
_diffrn_reflns_theta_min 2.34
_exptl_absorpt_coefficient_mu 1.394
_exptl_absorpt_correction_T_max 0.9727
_exptl_absorpt_correction_T_min 0.7679
_exptl_absorpt_correction_type empirical(SADABS)
_exptl_crystal_colour green
_exptl_crystal_density_diffrn 1.623
_exptl_crystal_density_method 'not measured'
_exptl_crystal_description prism
_exptl_crystal_F_000 2036
_exptl_crystal_size_max 0.20
_exptl_crystal_size_mid 0.10
_exptl_crystal_size_min 0.02
_refine_diff_density_max 1.309
_refine_diff_density_min -0.977
_refine_diff_density_rms 0.092
_refine_ls_extinction_method none
_refine_ls_goodness_of_fit_ref 0.908
_refine_ls_hydrogen_treatment mixed
_refine_ls_matrix_type full
_refine_ls_number_parameters 227
_refine_ls_number_reflns 3633
_refine_ls_number_restraints 0
_refine_ls_restrained_S_all 0.908
_refine_ls_R_factor_all 0.0844
_refine_ls_R_factor_gt 0.0411
_refine_ls_shift/su_max 3.276
_refine_ls_shift/su_mean 0.188
_refine_ls_structure_factor_coef Fsqd
_refine_ls_weighting_details 'calc w=1/[\s^2^(Fo^2^)+(0.0000P)^2^+0.0000P] where P=(Fo^2^+2Fc^2^)/3'
_refine_ls_weighting_scheme calc
_refine_ls_wR_factor_gt 0.0504
_refine_ls_wR_factor_ref 0.0561
_reflns_number_gt 2279
_reflns_number_total 3633
_reflns_threshold_expression >2sigma(I)
_cod_data_source_file ol0483605si20040817_101419.cif
_cod_data_source_block 2+SbCl6
_cod_depositor_comments
;
The following automatic conversions were performed:

'_symmetry_cell_setting' value 'Orthorhombic' changed to
'orthorhombic' according to
/home/saulius/struct/CIF-dictionaries/cif_core.dic dictionary named
'cif_core.dic' version 2.4.1 from 2010-06-29.

Automatic conversion script
Id: cif_fix_values 1715 2011-07-08 13:25:40Z adriana 
;
_cod_original_sg_symbol_H-M Pccn
_cod_database_code 1506990

loop_
_symmetry_equiv_pos_as_xyz
'x, y, z'
'-x+1/2, -y+1/2, z'
'x+1/2, -y, -z+1/2'
'-x, y+1/2, -z+1/2'
'-x, -y, -z'
'x-1/2, y-1/2, -z'
'-x-1/2, y, z-1/2'
'x, -y-1/2, z-1/2'

loop_
_atom_site_label
_atom_site_type_symbol
_atom_site_fract_x
_atom_site_fract_y
_atom_site_fract_z
_atom_site_U_iso_or_equiv
_atom_site_adp_type
_atom_site_occupancy
_atom_site_symmetry_multiplicity
_atom_site_calc_flag
_atom_site_refinement_flags
C2 C 0.28201(17) 0.2352(5) 0.06200(18) 0.0105(10) Uani 1 1 d .
C12 C 0.40104(18) 0.2022(4) -0.0989(2) 0.0139(11) Uani 1 1 d .
H12A H 0.4127 0.3005 -0.0880 0.017 Uiso 1 1 calc R
H12B H 0.4249 0.1709 -0.1387 0.017 Uiso 1 1 calc R
C10 C 0.4144(2) 0.1057(4) -0.03733(19) 0.0127(11) Uani 1 1 d .
H10 H 0.4588 0.0997 -0.0285 0.015 Uiso 1 1 calc R
C9 C 0.33362(19) 0.1961(4) -0.1159(2) 0.0160(12) Uani 1 1 d .
H9A H 0.3275 0.1418 -0.1583 0.019 Uiso 1 1 calc R
H9B H 0.3179 0.2928 -0.1230 0.019 Uiso 1 1 calc R
C4 C 0.38160(19) 0.1642(4) 0.0236(2) 0.0120(10) Uani 1 1 d .
C3 C 0.31981(19) 0.1857(4) 0.0108(2) 0.0107(10) Uani 1 1 d .
C7 C 0.2991(2) 0.1246(4) -0.05670(19) 0.0125(11) Uani 1 1 d .
H7 H 0.2545 0.1342 -0.0625 0.015 Uiso 1 1 calc R
C8 C 0.31847(19) -0.0318(4) -0.0553(2) 0.0154(11) Uani 1 1 d .
H8A H 0.3005 -0.0792 -0.0152 0.018 Uiso 1 1 calc R
H8B H 0.3037 -0.0801 -0.0968 0.018 Uiso 1 1 calc R
C11 C 0.38762(18) -0.0420(4) -0.0518(2) 0.0144(11) Uani 1 1 d .
H11A H 0.4035 -0.0784 -0.0955 0.017 Uiso 1 1 calc R
H11B H 0.3995 -0.1083 -0.0153 0.017 Uiso 1 1 calc R
C1 C 0.30670(17) 0.2393(5) 0.12935(18) 0.0112(10) Uani 1 1 d .
C5 C 0.40589(19) 0.1854(4) 0.0877(2) 0.0103(10) Uani 1 1 d .
C13 C 0.4701(2) 0.1626(4) 0.1101(2) 0.0142(11) Uani 1 1 d .
H13 H 0.4961 0.1394 0.0701 0.017 Uiso 1 1 calc R
C15 C 0.4929(2) 0.2972(4) 0.1456(2) 0.0170(12) Uani 1 1 d .
H15A H 0.4931 0.3769 0.1130 0.020 Uiso 1 1 calc R
H15B H 0.5346 0.2826 0.1621 0.020 Uiso 1 1 calc R
C14 C 0.4715(2) 0.0415(4) 0.1623(2) 0.0171(12) Uani 1 1 d .
H14A H 0.5130 0.0288 0.1796 0.021 Uiso 1 1 calc R
H14B H 0.4586 -0.0476 0.1404 0.021 Uiso 1 1 calc R
C17 C 0.42865(18) 0.0774(4) 0.2219(2) 0.0206(11) Uani 1 1 d .
H17A H 0.3969 0.0044 0.2254 0.025 Uiso 1 1 calc R
H17B H 0.4515 0.0783 0.2651 0.025 Uiso 1 1 calc R
C18 C 0.45107(19) 0.3319(4) 0.2061(2) 0.0196(12) Uani 1 1 d .
H18A H 0.4339 0.4276 0.2003 0.024 Uiso 1 1 calc R
H18B H 0.4745 0.3305 0.2490 0.024 Uiso 1 1 calc R
C6 C 0.36782(19) 0.2189(4) 0.1427(2) 0.0093(10) Uani 1 1 d .
C16 C 0.39963(18) 0.2223(4) 0.21009(19) 0.0140(11) Uani 1 1 d .
H16 H 0.3709 0.2460 0.2476 0.017 Uiso 1 1 calc R
C19 C 0.3770(2) 0.5809(5) 0.0506(2) 0.0311(14) Uani 1 1 d .
H19A H 0.3473 0.6378 0.0764 0.037 Uiso 1 1 calc R
H19B H 0.3755 0.4832 0.0685 0.037 Uiso 1 1 calc R
Cl1 Cl 0.33515(6) 0.59949(13) 0.22526(7) 0.0357(3) Uani 1 1 d .
Cl2 Cl 0.29495(6) 0.88770(12) 0.13667(6) 0.0328(4) Uani 1 1 d .
Cl3 Cl 0.20390(6) 0.60723(14) 0.30714(6) 0.0356(4) Uani 1 1 d .
Cl4 Cl 0.35658(7) 0.57928(13) -0.03571(6) 0.0391(4) Uani 1 1 d .
Cl5 Cl 0.44920(7) 0.65031(13) 0.06407(7) 0.0446(4) Uani 1 1 d .
S1 S 0.2500 0.2500 0.18981(7) 0.0154(4) Uani 1 2 d S
Sb1 Sb 0.2500 0.7500 0.22381(2) 0.01903(12) Uani 1 2 d S

loop_
_atom_site_aniso_label
_atom_site_aniso_U_11
_atom_site_aniso_U_22
_atom_site_aniso_U_33
_atom_site_aniso_U_23
_atom_site_aniso_U_13
_atom_site_aniso_U_12
C2 0.017(2) 0.005(2) 0.010(2) 0.002(2) -0.0008(18) 0.005(2)
C12 0.013(3) 0.021(3) 0.008(2) 0.000(2) 0.003(2) 0.000(2)
C10 0.010(3) 0.020(3) 0.009(2) -0.001(2) -0.002(2) 0.004(2)
C9 0.020(3) 0.019(3) 0.009(2) -0.0010(19) 0.004(2) 0.004(2)
C4 0.015(3) 0.010(2) 0.011(2) 0.001(2) 0.003(2) -0.003(2)
C3 0.013(3) 0.009(2) 0.010(2) 0.0055(18) -0.001(2) -0.002(2)
C7 0.006(3) 0.022(3) 0.010(2) -0.002(2) -0.001(2) 0.003(2)
C8 0.022(3) 0.018(3) 0.006(2) -0.001(2) 0.000(2) 0.003(2)
C11 0.014(3) 0.022(3) 0.008(2) 0.001(2) 0.002(2) 0.004(2)
C1 0.012(2) 0.011(2) 0.011(2) -0.004(2) 0.0011(18) 0.002(3)
C5 0.011(3) 0.009(2) 0.011(2) 0.0042(19) 0.003(2) 0.000(2)
C13 0.014(3) 0.017(3) 0.012(2) -0.001(2) 0.006(2) 0.005(2)
C15 0.016(3) 0.019(3) 0.016(2) 0.001(2) 0.000(2) 0.003(2)
C14 0.017(3) 0.016(3) 0.019(3) 0.003(2) -0.002(2) 0.006(2)
C17 0.016(3) 0.030(3) 0.016(2) 0.000(3) -0.002(3) 0.000(2)
C18 0.014(3) 0.026(3) 0.019(3) -0.009(2) -0.005(2) 0.004(2)
C6 0.014(3) 0.001(3) 0.013(2) 0.0026(18) -0.002(2) -0.002(2)
C16 0.015(3) 0.018(3) 0.009(2) -0.002(2) -0.0003(19) 0.002(2)
C19 0.037(4) 0.036(3) 0.020(3) 0.003(2) -0.001(3) -0.002(3)
Cl1 0.0363(8) 0.0386(8) 0.0323(7) 0.0062(7) 0.0058(8) 0.0146(7)
Cl2 0.0575(10) 0.0217(7) 0.0192(7) 0.0022(6) 0.0082(7) -0.0046(7)
Cl3 0.0315(8) 0.0562(9) 0.0191(7) 0.0150(7) -0.0033(6) -0.0121(8)
Cl4 0.0578(10) 0.0343(8) 0.0253(7) -0.0004(6) -0.0090(8) -0.0099(8)
Cl5 0.0448(10) 0.0360(9) 0.0530(9) 0.0150(7) -0.0198(8) -0.0077(8)
S1 0.0127(9) 0.0240(9) 0.0095(7) 0.000 0.000 0.0023(11)
Sb1 0.0254(3) 0.0213(2) 0.0105(2) 0.000 0.000 0.0018(3)

loop_
_atom_type_symbol
_atom_type_description
_atom_type_scat_dispersion_real
_atom_type_scat_dispersion_imag
_atom_type_scat_source
C C 0.0033 0.0016 'International Tables Vol C Tables 4.2.6.8 and 6.1.1.4'
H H 0.0000 0.0000 'International Tables Vol C Tables 4.2.6.8 and 6.1.1.4'
S S 0.1246 0.1234 'International Tables Vol C Tables 4.2.6.8 and 6.1.1.4'
Cl Cl 0.1484 0.1585 'International Tables Vol C Tables 4.2.6.8 and 6.1.1.4'
Sb Sb -0.5866 1.5461 'International Tables Vol C Tables 4.2.6.8 and 6.1.1.4'

loop_
_geom_angle_atom_site_label_1
_geom_angle_atom_site_label_2
_geom_angle_atom_site_label_3
_geom_angle
_geom_angle_site_symmetry_1
_geom_angle_site_symmetry_3
C3 C2 C1 116.5(4) . .
C3 C2 C2 131.1(3) . 2
C1 C2 C2 111.7(2) . 2
C9 C12 C10 109.6(3) . .
C4 C10 C12 108.1(3) . .
C4 C10 C11 107.1(3) . .
C12 C10 C11 108.5(3) . .
C12 C9 C7 109.6(3) . .
C5 C4 C3 121.3(4) . .
C5 C4 C10 126.0(4) . .
C3 C4 C10 112.5(4) . .
C2 C3 C4 120.4(4) . .
C2 C3 C7 125.3(4) . .
C4 C3 C7 113.2(4) . .
C3 C7 C8 105.5(3) . .
C3 C7 C9 109.9(3) . .
C8 C7 C9 107.2(3) . .
C11 C8 C7 109.7(3) . .
C8 C11 C10 109.6(3) . .
C6 C1 C2 122.8(4) . .
C6 C1 S1 125.8(3) . .
C2 C1 S1 110.9(3) . .
C4 C5 C6 119.9(4) . .
C4 C5 C13 127.8(4) . .
C6 C5 C13 112.0(4) . .
C5 C13 C15 109.0(3) . .
C5 C13 C14 108.8(4) . .
C15 C13 C14 107.9(3) . .
C13 C15 C18 109.1(3) . .
C13 C14 C17 109.2(3) . .
C16 C17 C14 109.9(3) . .
C15 C18 C16 109.9(3) . .
C1 C6 C5 118.0(4) . .
C1 C6 C16 128.4(4) . .
C5 C6 C16 113.6(4) . .
C6 C16 C17 108.1(3) . .
C6 C16 C18 108.5(3) . .
C17 C16 C18 107.4(3) . .
Cl5 C19 Cl4 112.6(2) . .
Sb1 Cl2 C1 127.69(8) . 1_565
Sb1 Cl2 C6 131.03(8) . 1_565
C1 Cl2 C6 23.19(9) 1_565 1_565
Sb1 Cl2 C2 139.49(8) . 1_565
C1 Cl2 C2 23.35(8) 1_565 1_565
C6 Cl2 C2 40.64(9) 1_565 1_565
Sb1 Cl2 S1 101.06(5) . 1_565
C1 Cl2 S1 27.73(7) 1_565 1_565
C6 Cl2 S1 45.10(7) 1_565 1_565
C2 Cl2 S1 41.70(7) 1_565 1_565
C1 S1 C1 93.5(3) 2 .
Cl3 Sb1 Cl3 91.98(7) 2_565 .
Cl3 Sb1 Cl1 89.49(5) 2_565 .
Cl3 Sb1 Cl1 89.55(5) . .
Cl3 Sb1 Cl1 89.55(5) 2_565 2_565
Cl3 Sb1 Cl1 89.49(5) . 2_565
Cl1 Sb1 Cl1 178.62(7) . 2_565
Cl3 Sb1 Cl2 177.79(5) 2_565 2_565
Cl3 Sb1 Cl2 90.22(5) . 2_565
Cl1 Sb1 Cl2 90.73(5) . 2_565
Cl1 Sb1 Cl2 90.26(5) 2_565 2_565
Cl3 Sb1 Cl2 90.22(5) 2_565 .
Cl3 Sb1 Cl2 177.79(5) . .
Cl1 Sb1 Cl2 90.26(5) . .
Cl1 Sb1 Cl2 90.73(5) 2_565 .
Cl2 Sb1 Cl2 87.58(7) 2_565 .

loop_
_geom_bond_atom_site_label_1
_geom_bond_atom_site_label_2
_geom_bond_distance
_geom_bond_site_symmetry_2
C2 C3 1.391(5) .
C2 C1 1.433(5) .
C2 C2 1.448(7) 2
C12 C9 1.533(5) .
C12 C10 1.545(5) .
C10 C4 1.507(5) .
C10 C11 1.547(5) .
C9 C7 1.548(5) .
C4 C5 1.384(5) .
C4 C3 1.408(6) .
C3 C7 1.518(5) .
C7 C8 1.543(5) .
C8 C11 1.539(5) .
C1 C6 1.394(5) .
C1 S1 1.733(4) .
C5 C6 1.409(5) .
C5 C13 1.506(6) .
C13 C15 1.540(5) .
C13 C14 1.540(5) .
C15 C18 1.543(5) .
C14 C17 1.545(5) .
C17 C16 1.534(5) .
C18 C16 1.544(5) .
C6 C16 1.500(5) .
C19 Cl5 1.752(5) .
C19 Cl4 1.756(4) .
Cl1 Sb1 2.3668(13) .
Cl2 Sb1 2.3725(13) .
Cl2 C1 3.344(5) 1_565
Cl2 C6 3.532(4) 1_565
Cl2 C2 3.616(5) 1_565
Cl2 S1 3.724(2) 1_565
Cl3 Sb1 2.3575(13) .
S1 C1 1.733(4) 2
Sb1 Cl3 2.3575(13) 2_565
Sb1 Cl1 2.3668(13) 2_565
Sb1 Cl2 2.3725(13) 2_565

loop_
_geom_torsion_atom_site_label_1
_geom_torsion_atom_site_label_2
_geom_torsion_atom_site_label_3
_geom_torsion_atom_site_label_4
_geom_torsion
_geom_torsion_site_symmetry_1
_geom_torsion_site_symmetry_3
_geom_torsion_site_symmetry_4
C9 C12 C10 C4 -64.3(4) . . .
C9 C12 C10 C11 51.5(4) . . .
C10 C12 C9 C7 13.2(5) . . .
C12 C10 C4 C5 -132.4(4) . . .
C11 C10 C4 C5 110.9(4) . . .
C12 C10 C4 C3 52.8(5) . . .
C11 C10 C4 C3 -63.9(4) . . .
C1 C2 C3 C4 -10.2(6) . . .
C2 C2 C3 C4 -179.7(5) 2 . .
C1 C2 C3 C7 157.5(4) . . .
C2 C2 C3 C7 -11.9(9) 2 . .
C5 C4 C3 C2 2.9(6) . . .
C10 C4 C3 C2 178.0(4) . . .
C5 C4 C3 C7 -166.3(4) . . .
C10 C4 C3 C7 8.8(5) . . .
C2 C3 C7 C8 -114.3(4) . . .
C4 C3 C7 C8 54.2(4) . . .
C2 C3 C7 C9 130.4(4) . . .
C4 C3 C7 C9 -61.1(4) . . .
C12 C9 C7 C3 46.2(5) . . .
C12 C9 C7 C8 -68.0(4) . . .
C3 C7 C8 C11 -63.4(4) . . .
C9 C7 C8 C11 53.7(4) . . .
C7 C8 C11 C10 10.5(5) . . .
C4 C10 C11 C8 50.9(4) . . .
C12 C10 C11 C8 -65.5(4) . . .
C3 C2 C1 C6 10.8(7) . . .
C2 C2 C1 C6 -177.8(5) 2 . .
C3 C2 C1 S1 -161.7(3) . . .
C2 C2 C1 S1 9.7(6) 2 . .
C3 C4 C5 C6 4.8(6) . . .
C10 C4 C5 C6 -169.6(4) . . .
C3 C4 C5 C13 177.8(4) . . .
C10 C4 C5 C13 3.4(7) . . .
C4 C5 C13 C15 128.1(4) . . .
C6 C5 C13 C15 -58.4(4) . . .
C4 C5 C13 C14 -114.5(5) . . .
C6 C5 C13 C14 59.0(4) . . .
C5 C13 C15 C18 57.5(4) . . .
C14 C13 C15 C18 -60.4(4) . . .
C5 C13 C14 C17 -56.2(4) . . .
C15 C13 C14 C17 61.8(5) . . .
C13 C14 C17 C16 -0.9(5) . . .
C13 C15 C18 C16 -1.2(5) . . .
C2 C1 C6 C5 -3.5(6) . . .
S1 C1 C6 C5 167.8(3) . . .
C2 C1 C6 C16 179.1(4) . . .
S1 C1 C6 C16 -9.6(7) . . .
C4 C5 C6 C1 -4.4(6) . . .
C13 C5 C6 C1 -178.4(4) . . .
C4 C5 C6 C16 173.4(3) . . .
C13 C5 C6 C16 -0.7(5) . . .
C1 C6 C16 C17 119.5(5) . . .
C5 C6 C16 C17 -58.0(4) . . .
C1 C6 C16 C18 -124.3(5) . . .
C5 C6 C16 C18 58.2(4) . . .
C14 C17 C16 C6 56.8(4) . . .
C14 C17 C16 C18 -60.1(4) . . .
C15 C18 C16 C6 -55.1(4) . . .
C15 C18 C16 C17 61.5(4) . . .
C6 C1 S1 C1 -175.8(5) . . 2
C2 C1 S1 C1 -3.6(2) . . 2
C1 Cl2 Sb1 Cl3 -43.10(10) 1_565 . 2_565
C6 Cl2 Sb1 Cl3 -13.26(11) 1_565 . 2_565
C2 Cl2 Sb1 Cl3 -71.25(12) 1_565 . 2_565
S1 Cl2 Sb1 Cl3 -51.70(5) 1_565 . 2_565
C1 Cl2 Sb1 Cl3 142.3(13) 1_565 . .
C6 Cl2 Sb1 Cl3 172.2(13) 1_565 . .
C2 Cl2 Sb1 Cl3 114.2(13) 1_565 . .
S1 Cl2 Sb1 Cl3 133.7(13) 1_565 . .
C1 Cl2 Sb1 Cl1 -132.60(11) 1_565 . .
C6 Cl2 Sb1 Cl1 -102.76(11) 1_565 . .
C2 Cl2 Sb1 Cl1 -160.74(12) 1_565 . .
S1 Cl2 Sb1 Cl1 -141.19(5) 1_565 . .
C1 Cl2 Sb1 Cl1 46.45(11) 1_565 . 2_565
C6 Cl2 Sb1 Cl1 76.29(11) 1_565 . 2_565
C2 Cl2 Sb1 Cl1 18.30(12) 1_565 . 2_565
S1 Cl2 Sb1 Cl1 37.85(4) 1_565 . 2_565
C1 Cl2 Sb1 Cl2 136.68(12) 1_565 . 2_565
C6 Cl2 Sb1 Cl2 166.52(13) 1_565 . 2_565
C2 Cl2 Sb1 Cl2 108.53(13) 1_565 . 2_565
S1 Cl2 Sb1 Cl2 128.09(6) 1_565 . 2_565
C3 C2 C2 C3 -32.8(12) . 2 2
C1 C2 C2 C1 -12.5(8) . 2 2
